data_7124885
loop_
_publ_author_name
'Xu, Wei'
'Chen, Ming'
'Sun, Ning'
'Liu, Yuanhong'

_publ_section_title
;
 Gold-catalyzed cyclization of 1,6-diynyl dithioacetals via 1,7-carbene
 transfer and aromatic C-H functionalization.
;
_journal_issue 73
_journal_name_full 'Chemical communications (Cambridge, England)'
_journal_page_first 11000
_journal_page_last 11003
_journal_paper_doi 10.1039/c6cc05302e
_journal_volume 52
_journal_year 2016
_chemical_formula_sum 'C29 H20 S2'
_chemical_formula_weight 432.57
_space_group_crystal_system monoclinic
_space_group_IT_number 14
_space_group_name_Hall '-P 2ybc'
_space_group_name_H-M_alt 'P 1 21/c 1'
_atom_sites_solution_hydrogens geom
_audit_creation_method SHELXL-2013
_audit_update_record
;
2016-06-14 deposited with the CCDC.
2016-08-10 downloaded from the CCDC.
;
_cell_angle_alpha 90
_cell_angle_beta 95.291(3)
_cell_angle_gamma 90
_cell_formula_units_Z 4
_cell_length_a 15.8061(19)
_cell_length_b 6.3393(8)
_cell_length_c 21.023(3)
_cell_measurement_reflns_used 2090
_cell_measurement_temperature 293(2)
_cell_measurement_theta_max 45.112
_cell_measurement_theta_min 4.471
_cell_volume 2097.5(5)
_computing_cell_refinement 'Bruker SMART'
_computing_data_collection 'Bruker SMART'
_computing_data_reduction 'Bruker SHELXTL'
_computing_molecular_graphics 'Bruker SHELXTL'
_computing_publication_material 'Bruker SHELXTL'
_computing_structure_refinement 'SHELXL-2013 (Sheldrick, 2013)'
_computing_structure_solution 'Bruker SHELXTL'
_diffrn_ambient_temperature 293(2)
_diffrn_measured_fraction_theta_full 0.997
_diffrn_measured_fraction_theta_max 0.997
_diffrn_measurement_device_type 'CCD area detector'
_diffrn_measurement_method 'phi and omega scans'
_diffrn_radiation_type MoK\a
_diffrn_radiation_wavelength 0.71073
_diffrn_reflns_av_R_equivalents 0.0407
_diffrn_reflns_av_unetI/netI 0.0446
_diffrn_reflns_Laue_measured_fraction_full 0.997
_diffrn_reflns_Laue_measured_fraction_max 0.997
_diffrn_reflns_limit_h_max 19
_diffrn_reflns_limit_h_min -17
_diffrn_reflns_limit_k_max 7
_diffrn_reflns_limit_k_min -7
_diffrn_reflns_limit_l_max 25
_diffrn_reflns_limit_l_min -24
_diffrn_reflns_number 11503
_diffrn_reflns_point_group_measured_fraction_full 0.997
_diffrn_reflns_point_group_measured_fraction_max 0.997
_diffrn_reflns_theta_full 25.242
_diffrn_reflns_theta_max 25.497
_diffrn_reflns_theta_min 1.946
_exptl_absorpt_coefficient_mu 0.269
_exptl_absorpt_correction_T_max 0.7456
_exptl_absorpt_correction_T_min 0.6745
_exptl_absorpt_correction_type multi-scan
_exptl_absorpt_process_details sadabs
_exptl_crystal_colour yellow
_exptl_crystal_density_diffrn 1.370
_exptl_crystal_description prismatic
_exptl_crystal_F_000 904
_exptl_crystal_size_max 0.200
_exptl_crystal_size_mid 0.160
_exptl_crystal_size_min 0.110
_refine_diff_density_max 0.484
_refine_diff_density_min -0.381
_refine_diff_density_rms 0.051
_refine_ls_extinction_method none
_refine_ls_goodness_of_fit_ref 1.042
_refine_ls_hydrogen_treatment constr
_refine_ls_matrix_type full
_refine_ls_number_parameters 280
_refine_ls_number_reflns 3895
_refine_ls_number_restraints 0
_refine_ls_restrained_S_all 1.042
_refine_ls_R_factor_all 0.0769
_refine_ls_R_factor_gt 0.0530
_refine_ls_shift/su_max 0.000
_refine_ls_shift/su_mean 0.000
_refine_ls_structure_factor_coef Fsqd
_refine_ls_weighting_details 'w=1/[\s^2^(Fo^2^)+(0.0837P)^2^+0.0598P] where P=(Fo^2^+2Fc^2^)/3'
_refine_ls_weighting_scheme calc
_refine_ls_wR_factor_gt 0.1362
_refine_ls_wR_factor_ref 0.1506
_reflns_Friedel_coverage 0.000
_reflns_number_gt 2745
_reflns_number_total 3895
_reflns_threshold_expression 'I > 2\s(I)'
_cod_data_source_file c6cc05302e2.cif
_cod_data_source_block cd16332
_cod_original_cell_volume 2097.5(4)
_cod_original_sg_symbol_H-M 'P 21/c'
_cod_database_code 7124885
_shelx_space_group_comment
; 
The symmetry employed for this shelxl refinement is uniquely defined 
by the following loop, which should always be used as a source of 
symmetry information in preference to the above space-group names. 
They are only intended as comments. 
;
_shelx_estimated_absorpt_t_min 0.948
_shelx_estimated_absorpt_t_max 0.971
_shelxl_version_number 2013-4

loop_
_space_group_symop_operation_xyz
'x, y, z'
'-x, y+1/2, -z+1/2'
'-x, -y, -z'
'x, -y-1/2, z-1/2'

loop_
_atom_site_label
_atom_site_type_symbol
_atom_site_fract_x
_atom_site_fract_y
_atom_site_fract_z
_atom_site_U_iso_or_equiv
_atom_site_adp_type
_atom_site_occupancy
_atom_site_site_symmetry_order
_atom_site_calc_flag
_atom_site_refinement_flags_posn
_atom_site_refinement_flags_adp
S1 S 0.20031(6) 0.71348(11) 0.35973(3) 0.0684(3) Uani 1 1 d . .
S2 S 0.08162(5) 1.08482(12) 0.28165(4) 0.0750(3) Uani 1 1 d . .
C1 C 0.12818(15) 0.6579(4) 0.14726(10) 0.0437(6) Uani 1 1 d . .
C2 C 0.09189(16) 0.6120(4) 0.08496(12) 0.0545(7) Uani 1 1 d . .
H2 H 0.1093 0.4921 0.0642 0.065 Uiso 1 1 calc R U
C3 C 0.03256(19) 0.7382(5) 0.05499(13) 0.0640(8) Uani 1 1 d . .
H3 H 0.0090 0.7043 0.0141 0.077 Uiso 1 1 calc R U
C4 C 0.00620(19) 0.9194(5) 0.08491(14) 0.0670(8) Uani 1 1 d . .
H4 H -0.0342 1.0070 0.0635 0.080 Uiso 1 1 calc R U
C5 C 0.03883(17) 0.9693(4) 0.14490(13) 0.0573(7) Uani 1 1 d . .
H5 H 0.0203 1.0907 0.1642 0.069 Uiso 1 1 calc R U
C6 C 0.10058(15) 0.8398(4) 0.17853(11) 0.0445(6) Uani 1 1 d . .
C7 C 0.12862(15) 0.8731(4) 0.24393(11) 0.0454(6) Uani 1 1 d . .
C8 C 0.18687(15) 0.7402(3) 0.27608(11) 0.0434(6) Uani 1 1 d . .
C9 C 0.22758(14) 0.5847(3) 0.24029(10) 0.0396(5) Uani 1 1 d . .
C10 C 0.19239(15) 0.5358(3) 0.17948(11) 0.0420(5) Uani 1 1 d . .
C11 C 0.22727(16) 0.3301(3) 0.15783(11) 0.0470(6) Uani 1 1 d . .
H11 H 0.1824 0.2236 0.1580 0.056 Uiso 1 1 calc R U
C12 C 0.29370(16) 0.2809(4) 0.21145(12) 0.0482(6) Uani 1 1 d . .
C13 C 0.29832(15) 0.4369(3) 0.25761(10) 0.0431(6) Uani 1 1 d . .
C14 C 0.36911(16) 0.4383(4) 0.30555(11) 0.0484(6) Uani 1 1 d . .
C15 C 0.42314(17) 0.2575(4) 0.30897(13) 0.0557(7) Uani 1 1 d . .
C16 C 0.40998(19) 0.0940(4) 0.26397(14) 0.0642(8) Uani 1 1 d . .
H16 H 0.4444 -0.0251 0.2678 0.077 Uiso 1 1 calc R U
C17 C 0.34837(19) 0.1070(4) 0.21547(13) 0.0610(7) Uani 1 1 d . .
H17 H 0.3422 0.0009 0.1848 0.073 Uiso 1 1 calc R U
C18 C 0.49257(19) 0.2524(5) 0.35622(15) 0.0715(9) Uani 1 1 d . .
H18 H 0.5259 0.1315 0.3607 0.086 Uiso 1 1 calc R U
C19 C 0.5117(2) 0.4165(6) 0.39468(16) 0.0775(9) Uani 1 1 d . .
H19 H 0.5576 0.4086 0.4256 0.093 Uiso 1 1 calc R U
C20 C 0.46303(19) 0.5987(5) 0.38855(14) 0.0727(9) Uani 1 1 d . .
H20 H 0.4783 0.7146 0.4142 0.087 Uiso 1 1 calc R U
C21 C 0.39337(17) 0.6106(4) 0.34553(12) 0.0581(7) Uani 1 1 d . .
H21 H 0.3614 0.7340 0.3425 0.070 Uiso 1 1 calc R U
C22 C 0.26310(16) 0.3219(4) 0.09388(11) 0.0489(6) Uani 1 1 d . .
C23 C 0.2510(2) 0.1446(5) 0.05583(14) 0.0737(9) Uani 1 1 d . .
H23 H 0.2178 0.0338 0.0685 0.088 Uiso 1 1 calc R U
C24 C 0.2881(3) 0.1322(7) -0.00074(16) 0.0957(12) Uani 1 1 d . .
H24 H 0.2794 0.0131 -0.0264 0.115 Uiso 1 1 calc R U
C25 C 0.3366(3) 0.2900(8) -0.01925(15) 0.1009(14) Uani 1 1 d . .
H25 H 0.3624 0.2779 -0.0571 0.121 Uiso 1 1 calc R U
C26 C 0.3488(2) 0.4698(7) 0.01723(15) 0.0876(10) Uani 1 1 d . .
H26 H 0.3818 0.5801 0.0040 0.105 Uiso 1 1 calc R U
C27 C 0.31121(17) 0.4830(5) 0.07358(12) 0.0646(8) Uani 1 1 d . .
H27 H 0.3187 0.6043 0.0984 0.078 Uiso 1 1 calc R U
C28 C 0.1562(2) 1.1265(4) 0.34826(14) 0.0682(8) Uani 1 1 d . .
H28A H 0.2119 1.1493 0.3337 0.082 Uiso 1 1 calc R U
H28B H 0.1408 1.2524 0.3708 0.082 Uiso 1 1 calc R U
C29 C 0.1599(2) 0.9439(4) 0.39278(13) 0.0716(8) Uani 1 1 d . .
H29A H 0.1033 0.9155 0.4048 0.086 Uiso 1 1 calc R U
H29B H 0.1955 0.9806 0.4313 0.086 Uiso 1 1 calc R U

loop_
_atom_site_aniso_label
_atom_site_aniso_U_11
_atom_site_aniso_U_22
_atom_site_aniso_U_33
_atom_site_aniso_U_23
_atom_site_aniso_U_13
_atom_site_aniso_U_12
S1 0.1012(6) 0.0640(5) 0.0406(4) -0.0005(3) 0.0099(4) 0.0255(4)
S2 0.0827(6) 0.0751(5) 0.0669(5) -0.0125(4) 0.0050(4) 0.0373(4)
C1 0.0414(13) 0.0482(13) 0.0424(13) 0.0044(10) 0.0086(10) -0.0039(11)
C2 0.0531(16) 0.0609(16) 0.0494(15) -0.0004(12) 0.0041(12) -0.0066(14)
C3 0.0641(18) 0.076(2) 0.0493(15) 0.0081(14) -0.0075(13) -0.0044(16)
C4 0.0595(18) 0.075(2) 0.0645(18) 0.0199(15) -0.0062(14) 0.0043(16)
C5 0.0572(16) 0.0542(15) 0.0608(17) 0.0124(13) 0.0079(13) 0.0083(13)
C6 0.0407(13) 0.0455(13) 0.0483(13) 0.0060(11) 0.0092(10) -0.0015(11)
C7 0.0468(14) 0.0417(12) 0.0491(14) 0.0031(11) 0.0117(11) 0.0045(11)
C8 0.0477(14) 0.0404(12) 0.0431(13) -0.0008(10) 0.0095(11) 0.0019(11)
C9 0.0431(13) 0.0371(11) 0.0394(12) 0.0036(9) 0.0082(10) -0.0001(10)
C10 0.0456(13) 0.0395(12) 0.0424(13) -0.0003(10) 0.0118(10) -0.0030(11)
C11 0.0520(15) 0.0391(12) 0.0514(14) -0.0056(10) 0.0122(12) -0.0036(12)
C12 0.0528(15) 0.0442(13) 0.0498(14) 0.0061(11) 0.0163(12) 0.0025(12)
C13 0.0479(14) 0.0423(12) 0.0407(12) 0.0055(10) 0.0126(11) 0.0019(11)
C14 0.0483(14) 0.0542(14) 0.0441(13) 0.0143(11) 0.0120(11) 0.0008(12)
C15 0.0472(15) 0.0654(17) 0.0567(16) 0.0248(13) 0.0172(12) 0.0108(13)
C16 0.0664(19) 0.0587(17) 0.0705(19) 0.0179(15) 0.0234(15) 0.0240(15)
C17 0.077(2) 0.0454(14) 0.0647(18) 0.0027(12) 0.0261(15) 0.0134(14)
C18 0.0513(17) 0.090(2) 0.075(2) 0.0316(18) 0.0139(15) 0.0155(17)
C19 0.0486(17) 0.109(3) 0.074(2) 0.033(2) -0.0015(15) 0.0012(19)
C20 0.0626(19) 0.092(2) 0.0631(18) 0.0086(16) 0.0021(15) -0.0163(18)
C21 0.0571(17) 0.0620(16) 0.0548(16) 0.0110(13) 0.0026(13) -0.0036(14)
C22 0.0474(14) 0.0537(14) 0.0457(14) -0.0117(11) 0.0053(11) 0.0013(12)
C23 0.086(2) 0.0712(19) 0.0629(19) -0.0247(15) -0.0008(16) 0.0056(17)
C24 0.118(3) 0.105(3) 0.061(2) -0.035(2) -0.008(2) 0.035(3)
C25 0.088(3) 0.168(4) 0.0480(19) -0.017(2) 0.0138(18) 0.045(3)
C26 0.067(2) 0.140(3) 0.0589(19) 0.001(2) 0.0207(16) -0.004(2)
C27 0.0600(17) 0.0842(19) 0.0507(16) -0.0142(14) 0.0112(13) -0.0093(16)
C28 0.081(2) 0.0504(15) 0.0740(19) -0.0110(14) 0.0133(16) -0.0008(15)
C29 0.093(2) 0.0656(18) 0.0568(17) -0.0140(14) 0.0111(16) 0.0097(17)

loop_
_atom_type_symbol
_atom_type_description
_atom_type_scat_dispersion_real
_atom_type_scat_dispersion_imag
_atom_type_scat_source
C C 0.0033 0.0016 'International Tables Vol C Tables 4.2.6.8 and 6.1.1.4'
H H 0.0000 0.0000 'International Tables Vol C Tables 4.2.6.8 and 6.1.1.4'
S S 0.1246 0.1234 'International Tables Vol C Tables 4.2.6.8 and 6.1.1.4'

loop_
_geom_angle_atom_site_label_1
_geom_angle_atom_site_label_2
_geom_angle_atom_site_label_3
_geom_angle
C8 S1 C29 107.42(12)
C7 S2 C28 101.13(12)
C10 C1 C2 123.3(2)
C10 C1 C6 117.8(2)
C2 C1 C6 118.9(2)
C3 C2 C1 121.2(3)
C3 C2 H2 119.4
C1 C2 H2 119.4
C2 C3 C4 120.3(3)
C2 C3 H3 119.9
C4 C3 H3 119.9
C5 C4 C3 120.6(3)
C5 C4 H4 119.7
C3 C4 H4 119.7
C4 C5 C6 121.0(3)
C4 C5 H5 119.5
C6 C5 H5 119.5
C5 C6 C1 118.0(2)
C5 C6 C7 122.5(2)
C1 C6 C7 119.2(2)
C8 C7 C6 121.2(2)
C8 C7 S2 122.44(18)
C6 C7 S2 116.28(18)
C7 C8 C9 118.5(2)
C7 C8 S1 124.23(17)
C9 C8 S1 116.16(17)
C10 C9 C8 118.7(2)
C10 C9 C13 108.47(19)
C8 C9 C13 132.4(2)
C9 C10 C1 122.4(2)
C9 C10 C11 110.3(2)
C1 C10 C11 127.1(2)
C12 C11 C10 101.76(18)
C12 C11 C22 111.6(2)
C10 C11 C22 118.60(19)
C12 C11 H11 108.1
C10 C11 H11 108.1
C22 C11 H11 108.1
C13 C12 C17 121.9(2)
C13 C12 C11 111.5(2)
C17 C12 C11 126.5(2)
C12 C13 C14 119.0(2)
C12 C13 C9 106.9(2)
C14 C13 C9 133.8(2)
C21 C14 C15 117.6(2)
C21 C14 C13 125.1(2)
C15 C14 C13 117.0(2)
C16 C15 C18 121.0(3)
C16 C15 C14 120.5(3)
C18 C15 C14 118.5(3)
C17 C16 C15 121.1(3)
C17 C16 H16 119.4
C15 C16 H16 119.4
C16 C17 C12 119.6(3)
C16 C17 H17 120.2
C12 C17 H17 120.2
C19 C18 C15 121.8(3)
C19 C18 H18 119.1
C15 C18 H18 119.1
C18 C19 C20 120.0(3)
C18 C19 H19 120.0
C20 C19 H19 120.0
C21 C20 C19 121.0(3)
C21 C20 H20 119.5
C19 C20 H20 119.5
C20 C21 C14 120.8(3)
C20 C21 H21 119.6
C14 C21 H21 119.6
C27 C22 C23 118.6(2)
C27 C22 C11 121.3(2)
C23 C22 C11 120.1(2)
C24 C23 C22 119.9(3)
C24 C23 H23 120.0
C22 C23 H23 120.0
C25 C24 C23 120.6(3)
C25 C24 H24 119.7
C23 C24 H24 119.7
C24 C25 C26 120.7(3)
C24 C25 H25 119.7
C26 C25 H25 119.7
C27 C26 C25 118.7(3)
C27 C26 H26 120.6
C25 C26 H26 120.6
C22 C27 C26 121.4(3)
C22 C27 H27 119.3
C26 C27 H27 119.3
C29 C28 S2 111.6(2)
C29 C28 H28A 109.3
S2 C28 H28A 109.3
C29 C28 H28B 109.3
S2 C28 H28B 109.3
H28A C28 H28B 108.0
C28 C29 S1 113.1(2)
C28 C29 H29A 109.0
S1 C29 H29A 109.0
C28 C29 H29B 109.0
S1 C29 H29B 109.0
H29A C29 H29B 107.8

loop_
_geom_bond_atom_site_label_1
_geom_bond_atom_site_label_2
_geom_bond_distance
S1 C8 1.760(2)
S1 C29 1.762(3)
S2 C7 1.758(2)
S2 C28 1.765(3)
C1 C10 1.400(3)
C1 C2 1.411(3)
C1 C6 1.416(3)
C2 C3 1.345(4)
C2 H2 0.9300
C3 C4 1.392(4)
C3 H3 0.9300
C4 C5 1.355(4)
C4 H4 0.9300
C5 C6 1.414(3)
C5 H5 0.9300
C6 C7 1.421(3)
C7 C8 1.378(3)
C8 C9 1.429(3)
C9 C10 1.381(3)
C9 C13 1.478(3)
C10 C11 1.503(3)
C11 C12 1.501(3)
C11 C22 1.507(3)
C11 H11 0.9800
C12 C13 1.383(3)
C12 C17 1.399(3)
C13 C14 1.435(3)
C14 C21 1.410(4)
C14 C15 1.427(3)
C15 C16 1.406(4)
C15 C18 1.411(4)
C16 C17 1.346(4)
C16 H16 0.9300
C17 H17 0.9300
C18 C19 1.334(4)
C18 H18 0.9300
C19 C20 1.387(4)
C19 H19 0.9300
C20 C21 1.361(4)
C20 H20 0.9300
C21 H21 0.9300
C22 C27 1.365(4)
C22 C23 1.383(3)
C23 C24 1.376(5)
C23 H23 0.9300
C24 C25 1.340(5)
C24 H24 0.9300
C25 C26 1.378(5)
C25 H25 0.9300
C26 C27 1.376(4)
C26 H26 0.9300
C27 H27 0.9300
C28 C29 1.486(4)
C28 H28A 0.9700
C28 H28B 0.9700
C29 H29A 0.9700
C29 H29B 0.9700

loop_
_geom_torsion_atom_site_label_1
_geom_torsion_atom_site_label_2
_geom_torsion_atom_site_label_3
_geom_torsion_atom_site_label_4
_geom_torsion
C10 C1 C2 C3 -177.5(2)
C6 C1 C2 C3 0.5(3)
C1 C2 C3 C4 0.6(4)
C2 C3 C4 C5 -1.0(4)
C3 C4 C5 C6 0.3(4)
C4 C5 C6 C1 0.9(4)
C4 C5 C6 C7 -172.3(2)
C10 C1 C6 C5 176.8(2)
C2 C1 C6 C5 -1.3(3)
C10 C1 C6 C7 -9.8(3)
C2 C1 C6 C7 172.1(2)
C5 C6 C7 C8 177.9(2)
C1 C6 C7 C8 4.8(3)
C5 C6 C7 S2 0.4(3)
C1 C6 C7 S2 -172.63(16)
C28 S2 C7 C8 21.9(2)
C28 S2 C7 C6 -160.68(19)
C6 C7 C8 C9 8.5(3)
S2 C7 C8 C9 -174.26(17)
C6 C7 C8 S1 -158.78(18)
S2 C7 C8 S1 18.5(3)
C29 S1 C8 C7 -22.0(3)
C29 S1 C8 C9 170.50(18)
C7 C8 C9 C10 -16.7(3)
S1 C8 C9 C10 151.60(18)
C7 C8 C9 C13 172.0(2)
S1 C8 C9 C13 -19.7(3)
C8 C9 C10 C1 11.9(3)
C13 C9 C10 C1 -174.84(19)
C8 C9 C10 C11 -163.12(19)
C13 C9 C10 C11 10.2(2)
C2 C1 C10 C9 179.4(2)
C6 C1 C10 C9 1.4(3)
C2 C1 C10 C11 -6.5(4)
C6 C1 C10 C11 175.5(2)
C9 C10 C11 C12 -5.9(2)
C1 C10 C11 C12 179.4(2)
C9 C10 C11 C22 -128.7(2)
C1 C10 C11 C22 56.6(3)
C10 C11 C12 C13 -0.9(2)
C22 C11 C12 C13 126.6(2)
C10 C11 C12 C17 -178.2(2)
C22 C11 C12 C17 -50.7(3)
C17 C12 C13 C14 9.9(3)
C11 C12 C13 C14 -167.55(19)
C17 C12 C13 C9 -175.8(2)
C11 C12 C13 C9 6.7(2)
C10 C9 C13 C12 -10.5(2)
C8 C9 C13 C12 161.5(2)
C10 C9 C13 C14 162.6(2)
C8 C9 C13 C14 -25.4(4)
C12 C13 C14 C21 164.0(2)
C9 C13 C14 C21 -8.4(4)
C12 C13 C14 C15 -10.3(3)
C9 C13 C14 C15 177.3(2)
C21 C14 C15 C16 -170.3(2)
C13 C14 C15 C16 4.4(3)
C21 C14 C15 C18 6.3(3)
C13 C14 C15 C18 -179.0(2)
C18 C15 C16 C17 -174.1(3)
C14 C15 C16 C17 2.4(4)
C15 C16 C17 C12 -3.2(4)
C13 C12 C17 C16 -3.0(4)
C11 C12 C17 C16 174.0(2)
C16 C15 C18 C19 172.3(3)
C14 C15 C18 C19 -4.2(4)
C15 C18 C19 C20 -0.4(4)
C18 C19 C20 C21 2.8(4)
C19 C20 C21 C14 -0.5(4)
C15 C14 C21 C20 -4.0(4)
C13 C14 C21 C20 -178.2(2)
C12 C11 C22 C27 -77.5(3)
C10 C11 C22 C27 40.3(3)
C12 C11 C22 C23 99.4(3)
C10 C11 C22 C23 -142.9(3)
C27 C22 C23 C24 0.9(4)
C11 C22 C23 C24 -176.0(3)
C22 C23 C24 C25 0.5(5)
C23 C24 C25 C26 -1.5(6)
C24 C25 C26 C27 1.0(6)
C23 C22 C27 C26 -1.4(4)
C11 C22 C27 C26 175.5(3)
C25 C26 C27 C22 0.5(5)
C7 S2 C28 C29 -65.7(2)
S2 C28 C29 S1 66.5(3)
C8 S1 C29 C28 -21.7(3)
